data_4132058
loop_
_publ_author_name
'Diesel, Johannes'
'Finogenova, Anastasiia M.'
'Cramer, Nicolai'

_publ_section_title
;
 Nickel-Catalyzed Enantioselective Pyridone C-H Functionalizations Enabled
 by a Bulky N-Heterocyclic Carbene Ligand.
;
_journal_issue 13
_journal_name_full 'Journal of the American Chemical Society'
_journal_page_first 4489
_journal_page_last 4493
_journal_paper_doi 10.1021/jacs.8b01181
_journal_volume 140
_journal_year 2018
_chemical_absolute_configuration rmad
_chemical_formula_moiety 'C19 H17 N O'
_chemical_formula_sum 'C19 H17 N O'
_chemical_formula_weight 275.33
_space_group_crystal_system monoclinic
_space_group_IT_number 4
_space_group_name_Hall 'P 2yb'
_space_group_name_H-M_alt 'P 1 21 1'
_atom_sites_solution_hydrogens geom
_atom_sites_solution_primary direct
_atom_sites_solution_secondary difmap
_audit_creation_method SHELXL-2018/1
_cell_angle_alpha 90
_cell_angle_beta 104.805(4)
_cell_angle_gamma 90
_cell_formula_units_Z 4
_cell_length_a 12.3598(5)
_cell_length_b 8.1021(3)
_cell_length_c 14.4042(5)
_cell_measurement_reflns_used 7601
_cell_measurement_temperature 140.00(10)
_cell_measurement_theta_max 75.1540
_cell_measurement_theta_min 4.1600
_cell_volume 1394.55(9)
_computing_cell_refinement 'CrysAlisPro 1.171.38.46 (Rigaku OD, 2015)'
_computing_data_collection 'CrysAlisPro 1.171.38.46 (Rigaku OD, 2015)'
_computing_data_reduction 'CrysAlisPro 1.171.38.46 (Rigaku OD, 2015)'
_computing_molecular_graphics 'Olex2 (Dolomanov et al., 2009)'
_computing_publication_material 'CIFTAB (Sheldrick, 2016)'
_computing_structure_refinement 'SHELXL-2018/1 (Sheldrick, 2018)'
_computing_structure_solution 'SHELXT (Sheldrick, 2015)'
_diffrn_ambient_environment N~2~
_diffrn_ambient_temperature 140.00(10)
_diffrn_detector 'CCD plate'
_diffrn_detector_area_resol_mean 10.2665
_diffrn_detector_type Atlas
_diffrn_measured_fraction_theta_full 1.000
_diffrn_measured_fraction_theta_max 0.995
_diffrn_measurement_details
;
List of Runs (angles in degrees, time in seconds):

  # Type    Start    End  Width  t~exp~   \w     \q     \k     \f   Frames
--------------------------------------------------------------------------
  1  \w      2.00  27.00   1.00    5.00    --   38.00  87.00   2.84   25
  2  \w      5.00  30.00   1.00    5.00    --   42.00  90.00 157.91   25
  3  \w   -131.00  45.00   1.00    5.00    --  -43.13   0.00  30.00  176
  4  \w    -43.00 -16.00   1.00    5.00    --  -43.13 -57.00 -90.00   27
  5  \w    -70.00  29.00   1.00    5.00    --  -43.13  57.00-180.00   99
  6  \w    -85.00 -58.00   1.00    5.00    --  -43.13 -57.00 -90.00   27
  7  \w    -99.00 -21.00   1.00    5.00    --  -43.13 -37.00-180.00   78
  8  \w    -57.00 -19.00   1.00    5.00    --  -43.13 -37.00 -60.00   38
  9  \w     29.00  99.00   1.00    5.00    --   43.13-125.00  30.00   70
 10  \w     12.00  39.00   1.00    5.00    --   46.00  81.00   7.36   27
 11  \w     16.00  43.00   1.00    5.00    --   50.00  82.00 136.19   27
 12  \w     18.00  43.00   1.00    5.00    --   50.00  80.00  57.41   25
 13  \w     17.00  42.00   1.00    5.00    --   50.00  80.00-128.86   25
 14  \w     20.00  45.00   1.00    5.00    --   54.00  81.00 -62.24   25
 15  \w     35.00  62.00   1.00    5.00    --   62.00  75.00 170.31   27
 16  \w     31.00  58.00   1.00    5.00    --   62.00  75.00-110.69   27
 17  \w     31.00  58.00   1.00    5.00    --   62.00  76.00 -31.58   27
 18  \w     34.00  61.00   1.00    5.00    --   66.00  76.00  14.48   27
 19  \w     38.00  69.00   1.00    5.00    --   70.00  75.00 -85.39   31
 20  \w     38.00  65.00   1.00    5.00    --   70.00  76.00  77.56   27
 21  \w    125.00 150.00   1.00    5.00    --   74.00  77.00  37.12   25
 22  \w     43.00  70.00   1.00    5.00    --   74.00  77.00  37.12   27
 23  \w     43.00  72.00   1.00    5.00    --   74.00  76.00 103.57   29
 24  \w     43.00  69.00   1.00    5.00    --   74.00  76.00  21.14   26
 25  \w    125.00 150.00   1.00    5.00    --   74.00  76.00  21.14   25
 26  \w    108.00 149.00   1.00    5.00    --   74.00  76.00-164.27   41
 27  \w     43.00  72.00   1.00    5.00    --   74.00  76.00-164.27   29
 28  \w     41.00  74.00   1.00    5.00    --   74.00  77.00 -29.55   33
 29  \w     47.00  77.00   1.00   20.00    --   78.00  70.00 146.78   30
 30  \w    132.00 157.00   1.00   20.00    --   82.00  74.00-127.05   25
 31  \w     50.00  76.00   1.00   20.00    --   82.00  74.00-127.05   26
 32  \w     52.00  79.00   1.00   20.00    --   82.00  67.00  69.77   27
 33  \w     61.00  88.00   1.00   20.00    --   86.00  61.00-112.32   27
 34  \w     59.00  85.00   1.00   20.00    --   86.00  49.00  52.20   26
 35  \w     58.00  95.00   1.00   20.00    --   90.00  74.00 -74.45   37
 36  \w     63.00  98.00   1.00   20.00    --   94.00  69.00  73.90   35
 37  \w     70.00  96.00   1.00   20.00    --   98.00  61.00 -13.56   26
 38  \w    149.00 176.00   1.00   20.00    --  102.00  70.00-122.78   27
 39  \w     71.00  98.00   1.00   20.00    --  102.00  70.00-122.78   27
 40  \w     77.00 135.00   1.00   20.00    --  109.26  77.00-180.00   58
 41  \w     34.00 112.00   1.00   20.00    --  109.26 -77.00 150.00   78
 42  \w     78.00 169.00   1.00   20.00    --  109.26  77.00   0.00   91
 43  \w     50.00 107.00   1.00   20.00    --  109.26-111.00  30.00   57
 44  \w    112.00 168.00   1.00   20.00    --  109.26  77.00 120.00   56
 45  \w     77.00 103.00   1.00   20.00    --  109.26  77.00 120.00   26
 46  \w     77.00 157.00   1.00   20.00    --  109.26  77.00 -60.00   80
 47  \w     77.00 148.00   1.00   20.00    --  109.26  77.00-120.00   71
 48  \w     80.00 114.00   1.00   20.00    --  109.26  61.00-180.00   34
 49  \w     33.00  91.00   1.00   20.00    --  109.26 -94.00 -60.00   58
 50  \w     83.00 110.00   1.00   20.00    --  109.26  61.00 150.00   27
 51  \w     80.00 175.00   1.00   20.00    --  109.26  61.00-150.00   95
 52  \w    119.00 169.00   1.00   20.00    --  109.26 111.00-180.00   50
 53  \w     87.00 149.00   1.00   20.00    --  109.26  77.00  60.00   62
 54  \w     78.00 169.00   1.00   20.00    --  109.26  77.00 -30.00   91
 55  \w    118.00 178.00   1.00   20.00    --  109.26  77.00 150.00   60
 56  \w     77.00 104.00   1.00   20.00    --  109.26  77.00 150.00   27
 57  \w     77.00 178.00   1.00   20.00    --  109.26  77.00  30.00  101
 58  \w     77.00 178.00   1.00   20.00    --  109.26  77.00  90.00  101
 59  \w     63.00 104.00   1.00   20.00    --  109.26 -94.00-120.00   41
 60  \w     79.00 171.00   1.00   20.00    --  109.26  77.00 -90.00   92
 61  \w     48.00 116.00   1.00   20.00    --  109.26-111.00 120.00   68
;
_diffrn_measurement_device 'four-circle diffractometer'
_diffrn_measurement_device_type 'SuperNova, Dual, Cu at zero, Atlas'
_diffrn_measurement_method '\w scans'
_diffrn_radiation_monochromator mirror
_diffrn_radiation_probe x-ray
_diffrn_radiation_type 'Cu K\a'
_diffrn_radiation_wavelength 1.54184
_diffrn_reflns_av_R_equivalents 0.1051
_diffrn_reflns_av_unetI/netI 0.0711
_diffrn_reflns_Laue_measured_fraction_full 1.000
_diffrn_reflns_Laue_measured_fraction_max 0.995
_diffrn_reflns_limit_h_max 15
_diffrn_reflns_limit_h_min -15
_diffrn_reflns_limit_k_max 10
_diffrn_reflns_limit_k_min -9
_diffrn_reflns_limit_l_max 18
_diffrn_reflns_limit_l_min -17
_diffrn_reflns_number 23938
_diffrn_reflns_point_group_measured_fraction_full 0.989
_diffrn_reflns_point_group_measured_fraction_max 0.972
_diffrn_reflns_theta_full 67.684
_diffrn_reflns_theta_max 75.353
_diffrn_reflns_theta_min 3.699
_diffrn_source 'micro-focus sealed X-ray tube'
_diffrn_source_type 'SuperNova (Cu) X-ray Source'
_exptl_absorpt_coefficient_mu 0.630
_exptl_absorpt_correction_T_max 1.00000
_exptl_absorpt_correction_T_min 0.36147
_exptl_absorpt_correction_type multi-scan
_exptl_absorpt_process_details
;
CrysAlisPro 1.171.38.46 (Rigaku Oxford Diffraction, 2015)
Empirical absorption correction using spherical harmonics,
implemented in SCALE3 ABSPACK scaling algorithm.
;
_exptl_crystal_colour colourless
_exptl_crystal_density_diffrn 1.311
_exptl_crystal_description prism
_exptl_crystal_F_000 584
_exptl_crystal_size_max 0.504
_exptl_crystal_size_mid 0.445
_exptl_crystal_size_min 0.217
_refine_diff_density_max 0.234
_refine_diff_density_min -0.235
_refine_diff_density_rms 0.045
_refine_ls_abs_structure_details
;
 Flack x determined using 1544 quotients [(I+)-(I-)]/[(I+)+(I-)]
 (Parsons, Flack and Wagner, Acta Cryst. B69 (2013) 249-259).
;
_refine_ls_abs_structure_Flack 0.0(3)
_refine_ls_extinction_method none
_refine_ls_goodness_of_fit_ref 1.011
_refine_ls_hydrogen_treatment constr
_refine_ls_matrix_type full
_refine_ls_number_parameters 379
_refine_ls_number_reflns 5613
_refine_ls_number_restraints 1
_refine_ls_restrained_S_all 1.011
_refine_ls_R_factor_all 0.0761
_refine_ls_R_factor_gt 0.0485
_refine_ls_shift/su_max 0.000
_refine_ls_shift/su_mean 0.000
_refine_ls_structure_factor_coef Fsqd
_refine_ls_weighting_details 'w=1/[\s^2^(Fo^2^)+(0.0756P)^2^] where P=(Fo^2^+2Fc^2^)/3'
_refine_ls_weighting_scheme calc
_refine_ls_wR_factor_gt 0.1087
_refine_ls_wR_factor_ref 0.1232
_reflns_Friedel_coverage 0.820
_reflns_Friedel_fraction_full 0.977
_reflns_Friedel_fraction_max 0.945
_reflns_number_gt 4424
_reflns_number_total 5613
_reflns_threshold_expression 'I > 2\s(I)'
_cod_data_source_file ja8b01181_si_004.cif
_cod_data_source_block shelx
_cod_original_sg_symbol_H-M 'P 21'
_cod_database_code 4132058
_shelx_shelxl_version_number 2018/1
_shelx_space_group_comment
;
The symmetry employed for this shelxl refinement is uniquely defined
by the following loop, which should always be used as a source of
symmetry information in preference to the above space-group names.
They are only intended as comments.
;

loop_
_space_group_symop_operation_xyz
'x, y, z'
'-x, y+1/2, -z'

loop_
_atom_site_label
_atom_site_type_symbol
_atom_site_fract_x
_atom_site_fract_y
_atom_site_fract_z
_atom_site_U_iso_or_equiv
_atom_site_adp_type
_atom_site_occupancy
_atom_site_site_symmetry_order
_atom_site_calc_flag
_atom_site_refinement_flags_posn
_atom_site_refinement_flags_adp
O1 O 0.50296(18) 0.2403(3) 0.57489(15) 0.0342(5) Uani 1 1 d . .
N1 N 0.58912(18) 0.3668(3) 0.47186(16) 0.0237(5) Uani 1 1 d . .
C1 C 0.5785(2) 0.3316(4) 0.5631(2) 0.0251(6) Uani 1 1 d . .
C2 C 0.6606(2) 0.4088(4) 0.6432(2) 0.0257(6) Uani 1 1 d . .
C3 C 0.6508(3) 0.3856(5) 0.7371(2) 0.0318(7) Uani 1 1 d . .
H3 H 0.591330 0.320790 0.748302 0.038 Uiso 1 1 calc R U
C4 C 0.7272(3) 0.4567(5) 0.8132(2) 0.0366(8) Uani 1 1 d . .
H4 H 0.720403 0.440829 0.876867 0.044 Uiso 1 1 calc R U
C5 C 0.8148(3) 0.5522(5) 0.7969(2) 0.0376(8) Uani 1 1 d . .
H5 H 0.866841 0.601939 0.849550 0.045 Uiso 1 1 calc R U
C6 C 0.8263(3) 0.5749(4) 0.7051(2) 0.0322(7) Uani 1 1 d . .
H6 H 0.886659 0.638739 0.694968 0.039 Uiso 1 1 calc R U
C7 C 0.7483(2) 0.5033(4) 0.6258(2) 0.0256(6) Uani 1 1 d . .
C8 C 0.7548(2) 0.5258(4) 0.5288(2) 0.0273(6) Uani 1 1 d . .
H8 H 0.815204 0.586516 0.516205 0.033 Uiso 1 1 calc R U
C9 C 0.6756(2) 0.4615(4) 0.4550(2) 0.0241(6) Uani 1 1 d . .
C10 C 0.6759(2) 0.5055(4) 0.3532(2) 0.0287(6) Uani 1 1 d . .
H10A H 0.753146 0.492149 0.346496 0.034 Uiso 1 1 calc R U
H10B H 0.656327 0.623833 0.343070 0.034 Uiso 1 1 calc R U
C11 C 0.5970(2) 0.4065(4) 0.27243(19) 0.0259(6) Uani 1 1 d . .
H11 H 0.630848 0.295099 0.269639 0.031 Uiso 1 1 calc R U
C12 C 0.4870(2) 0.3834(4) 0.29893(19) 0.0280(6) Uani 1 1 d . .
H12A H 0.433849 0.322953 0.246990 0.034 Uiso 1 1 calc R U
H12B H 0.454131 0.492559 0.306251 0.034 Uiso 1 1 calc R U
C13 C 0.5054(2) 0.2874(4) 0.3923(2) 0.0264(6) Uani 1 1 d . .
H13A H 0.433428 0.278168 0.410168 0.032 Uiso 1 1 calc R U
H13B H 0.530828 0.174391 0.382434 0.032 Uiso 1 1 calc R U
C14 C 0.5895(3) 0.4931(4) 0.1773(2) 0.0283(6) Uani 1 1 d . .
C15 C 0.6850(3) 0.5014(5) 0.1422(2) 0.0332(7) Uani 1 1 d . .
H15 H 0.752203 0.450556 0.177535 0.040 Uiso 1 1 calc R U
C16 C 0.6837(3) 0.5822(5) 0.0570(2) 0.0376(8) Uani 1 1 d . .
H16 H 0.749820 0.587714 0.035047 0.045 Uiso 1 1 calc R U
C17 C 0.5861(3) 0.6545(5) 0.0040(2) 0.0385(8) Uani 1 1 d . .
H17 H 0.584500 0.707754 -0.055086 0.046 Uiso 1 1 calc R U
C18 C 0.4905(3) 0.6489(5) 0.0376(2) 0.0376(8) Uani 1 1 d . .
H18 H 0.423496 0.700032 0.002117 0.045 Uiso 1 1 calc R U
C19 C 0.4928(3) 0.5682(5) 0.1234(2) 0.0318(7) Uani 1 1 d . .
H19 H 0.426773 0.564495 0.145539 0.038 Uiso 1 1 calc R U
O2 O 0.00031(18) 0.7562(3) 0.56235(16) 0.0382(6) Uani 1 1 d . .
N2 N 0.09604(18) 0.6416(3) 0.46297(16) 0.0238(5) Uani 1 1 d . .
C20 C 0.0808(2) 0.6740(4) 0.5534(2) 0.0268(6) Uani 1 1 d . .
C21 C 0.1642(2) 0.6044(4) 0.6351(2) 0.0256(6) Uani 1 1 d . .
C22 C 0.1520(2) 0.6278(4) 0.7283(2) 0.0312(7) Uani 1 1 d . .
H22 H 0.090124 0.688777 0.737891 0.037 Uiso 1 1 calc R U
C23 C 0.2294(3) 0.5630(5) 0.8064(2) 0.0347(7) Uani 1 1 d . .
H23 H 0.220995 0.579856 0.869417 0.042 Uiso 1 1 calc R U
C24 C 0.3206(3) 0.4720(4) 0.7923(2) 0.0351(8) Uani 1 1 d . .
H24 H 0.373959 0.427399 0.846001 0.042 Uiso 1 1 calc R U
C25 C 0.3329(3) 0.4472(4) 0.7016(2) 0.0297(7) Uani 1 1 d . .
H25 H 0.395232 0.386101 0.693042 0.036 Uiso 1 1 calc R U
C26 C 0.2542(2) 0.5113(4) 0.6202(2) 0.0251(6) Uani 1 1 d . .
C27 C 0.2614(2) 0.4829(4) 0.5244(2) 0.0263(6) Uani 1 1 d . .
H27 H 0.321636 0.419571 0.513504 0.032 Uiso 1 1 calc R U
C28 C 0.1836(2) 0.5450(4) 0.4487(2) 0.0231(6) Uani 1 1 d . .
C29 C 0.1907(2) 0.5152(4) 0.34728(19) 0.0262(6) Uani 1 1 d . .
H29A H 0.229319 0.408926 0.344568 0.031 Uiso 1 1 calc R U
H29B H 0.236181 0.603651 0.328543 0.031 Uiso 1 1 calc R U
C30 C 0.0763(2) 0.5107(4) 0.27567(19) 0.0243(6) Uani 1 1 d . .
H30 H 0.030600 0.423865 0.297172 0.029 Uiso 1 1 calc R U
C31 C 0.0220(3) 0.6772(4) 0.2831(2) 0.0315(7) Uani 1 1 d . .
H31A H 0.070307 0.766309 0.269019 0.038 Uiso 1 1 calc R U
H31B H -0.050951 0.683125 0.234798 0.038 Uiso 1 1 calc R U
C32 C 0.0043(3) 0.7036(5) 0.3829(2) 0.0332(7) Uani 1 1 d . .
H32A H -0.005269 0.823190 0.392362 0.040 Uiso 1 1 calc R U
H32B H -0.066134 0.648110 0.385900 0.040 Uiso 1 1 calc R U
C33 C 0.0811(2) 0.4693(4) 0.17410(19) 0.0248(6) Uani 1 1 d . .
C34 C 0.1762(2) 0.4912(5) 0.1414(2) 0.0310(7) Uani 1 1 d . .
H34 H 0.241376 0.537333 0.183143 0.037 Uiso 1 1 calc R U
C35 C 0.1779(3) 0.4468(5) 0.0486(2) 0.0347(8) Uani 1 1 d . .
H35 H 0.244020 0.463221 0.027653 0.042 Uiso 1 1 calc R U
C36 C 0.0841(3) 0.3786(5) -0.0137(2) 0.0347(7) Uani 1 1 d . .
H36 H 0.085556 0.347375 -0.076890 0.042 Uiso 1 1 calc R U
C37 C -0.0117(3) 0.3570(5) 0.0179(2) 0.0340(7) Uani 1 1 d . .
H37 H -0.076821 0.311379 -0.024072 0.041 Uiso 1 1 calc R U
C38 C -0.0131(2) 0.4014(4) 0.1104(2) 0.0303(7) Uani 1 1 d . .
H38 H -0.079436 0.385368 0.131029 0.036 Uiso 1 1 calc R U

loop_
_atom_site_aniso_label
_atom_site_aniso_U_11
_atom_site_aniso_U_22
_atom_site_aniso_U_33
_atom_site_aniso_U_23
_atom_site_aniso_U_13
_atom_site_aniso_U_12
O1 0.0344(11) 0.0354(14) 0.0340(11) 0.0030(10) 0.0107(9) -0.0075(10)
N1 0.0217(11) 0.0221(14) 0.0271(11) 0.0002(10) 0.0058(9) -0.0018(10)
C1 0.0240(13) 0.0203(16) 0.0316(14) 0.0015(11) 0.0084(11) 0.0020(12)
C2 0.0258(13) 0.0198(16) 0.0305(14) 0.0009(12) 0.0053(11) 0.0051(12)
C3 0.0335(15) 0.0289(18) 0.0338(15) 0.0036(13) 0.0102(12) 0.0054(14)
C4 0.0449(18) 0.037(2) 0.0272(14) 0.0000(13) 0.0073(13) 0.0080(16)
C5 0.0424(17) 0.033(2) 0.0319(15) -0.0043(14) -0.0007(13) 0.0046(15)
C6 0.0308(14) 0.0252(17) 0.0367(15) 0.0000(13) 0.0019(12) 0.0009(13)
C7 0.0260(13) 0.0190(16) 0.0303(14) -0.0001(12) 0.0046(11) 0.0045(13)
C8 0.0231(13) 0.0238(16) 0.0348(15) 0.0025(12) 0.0070(11) -0.0006(12)
C9 0.0222(13) 0.0202(15) 0.0307(14) 0.0031(11) 0.0079(10) 0.0021(11)
C10 0.0286(14) 0.0280(17) 0.0305(14) 0.0015(12) 0.0091(11) -0.0045(13)
C11 0.0268(13) 0.0226(16) 0.0292(13) 0.0000(11) 0.0089(10) 0.0036(12)
C12 0.0266(13) 0.0298(17) 0.0267(13) -0.0025(12) 0.0051(10) -0.0021(13)
C13 0.0242(13) 0.0256(17) 0.0299(14) -0.0013(12) 0.0080(11) -0.0040(12)
C14 0.0325(14) 0.0254(17) 0.0274(13) -0.0042(12) 0.0083(11) -0.0025(13)
C15 0.0344(15) 0.035(2) 0.0329(15) 0.0016(14) 0.0128(12) 0.0043(15)
C16 0.0448(17) 0.038(2) 0.0345(16) -0.0015(15) 0.0180(14) -0.0029(16)
C17 0.0526(19) 0.0357(19) 0.0270(14) 0.0025(13) 0.0098(13) -0.0025(17)
C18 0.0411(17) 0.036(2) 0.0313(15) 0.0005(14) 0.0012(13) 0.0013(16)
C19 0.0307(14) 0.0353(19) 0.0287(13) -0.0029(12) 0.0063(11) -0.0022(13)
O2 0.0318(11) 0.0496(16) 0.0337(11) -0.0065(11) 0.0094(9) 0.0123(11)
N2 0.0228(11) 0.0235(14) 0.0247(11) -0.0018(9) 0.0051(8) -0.0004(10)
C20 0.0249(13) 0.0268(16) 0.0296(14) -0.0062(12) 0.0084(11) -0.0024(13)
C21 0.0249(13) 0.0250(17) 0.0271(13) -0.0024(11) 0.0071(10) -0.0062(12)
C22 0.0294(14) 0.037(2) 0.0291(14) -0.0026(13) 0.0107(11) -0.0042(14)
C23 0.0421(17) 0.037(2) 0.0264(14) -0.0002(13) 0.0106(13) -0.0069(15)
C24 0.0418(17) 0.0293(19) 0.0303(15) 0.0063(13) 0.0020(12) -0.0029(15)
C25 0.0313(15) 0.0207(17) 0.0350(15) 0.0027(12) 0.0045(12) 0.0007(13)
C26 0.0253(13) 0.0200(16) 0.0296(14) -0.0001(12) 0.0066(10) -0.0039(13)
C27 0.0219(13) 0.0247(17) 0.0311(14) -0.0044(12) 0.0047(10) -0.0010(12)
C28 0.0213(12) 0.0225(16) 0.0264(13) -0.0034(11) 0.0077(10) -0.0026(12)
C29 0.0243(12) 0.0291(17) 0.0257(13) -0.0058(12) 0.0073(10) -0.0023(13)
C30 0.0243(12) 0.0240(15) 0.0254(12) -0.0011(11) 0.0079(10) -0.0027(11)
C31 0.0378(15) 0.0283(17) 0.0271(13) 0.0024(12) 0.0061(11) 0.0040(14)
C32 0.0309(15) 0.037(2) 0.0295(14) 0.0001(13) 0.0043(12) 0.0130(14)
C33 0.0275(13) 0.0229(16) 0.0234(13) 0.0007(11) 0.0059(10) -0.0003(11)
C34 0.0287(14) 0.038(2) 0.0259(14) 0.0006(13) 0.0058(11) -0.0028(14)
C35 0.0309(15) 0.046(2) 0.0296(14) 0.0015(13) 0.0127(12) -0.0001(14)
C36 0.0403(17) 0.042(2) 0.0216(13) -0.0014(13) 0.0075(11) 0.0032(16)
C37 0.0330(15) 0.038(2) 0.0274(15) -0.0015(13) 0.0003(11) -0.0038(15)
C38 0.0256(13) 0.0345(19) 0.0304(14) 0.0018(13) 0.0067(11) -0.0020(13)

loop_
_atom_type_symbol
_atom_type_description
_atom_type_scat_dispersion_real
_atom_type_scat_dispersion_imag
_atom_type_scat_source
C C 0.0181 0.0091 'International Tables Vol C Tables 4.2.6.8 and 6.1.1.4'
H H 0.0000 0.0000 'International Tables Vol C Tables 4.2.6.8 and 6.1.1.4'
N N 0.0311 0.0180 'International Tables Vol C Tables 4.2.6.8 and 6.1.1.4'
O O 0.0492 0.0322 'International Tables Vol C Tables 4.2.6.8 and 6.1.1.4'

loop_
_exptl_crystal_face_index_h
_exptl_crystal_face_index_k
_exptl_crystal_face_index_l
_exptl_crystal_face_perp_dist
3 5 -3 0.2369
-5 -2 8 0.1432
-2 2 8 0.0901
-3 4 -3 0.1712
4 -4 4 0.2317
6 0 5 0.1657
3 -3 -8 0.2269
6 3 -4 0.2462
4 0 6 0.1352
4 1 6 0.1359
5 2 4 0.1670
-3 2 -6 0.1607
0 1 9 0.0887
2 3 6 0.1389
8 -1 -2 0.2891
7 -3 -3 0.3176
1 -5 -3 0.2346
-6 -3 0 0.2367
-1 -3 8 0.1520
-5 -1 -6 0.1587
-8 0 2 0.1994
-1 5 3 0.1554
6 3 1 0.2208
5 -1 -8 0.2571
1 1 9 0.0865
-3 -5 4 0.2030
-1 -1 -9 0.1269

loop_
_geom_angle_atom_site_label_1
_geom_angle_atom_site_label_2
_geom_angle_atom_site_label_3
_geom_angle
C1 N1 C9 123.0(2)
C1 N1 C13 115.4(2)
C9 N1 C13 121.5(2)
O1 C1 N1 120.8(3)
O1 C1 C2 122.8(3)
N1 C1 C2 116.4(3)
C3 C2 C7 120.5(3)
C3 C2 C1 119.3(3)
C7 C2 C1 120.2(3)
C4 C3 C2 120.1(3)
C4 C3 H3 119.9
C2 C3 H3 119.9
C3 C4 C5 120.0(3)
C3 C4 H4 120.0
C5 C4 H4 120.0
C6 C5 C4 120.6(3)
C6 C5 H5 119.7
C4 C5 H5 119.7
C5 C6 C7 120.3(3)
C5 C6 H6 119.9
C7 C6 H6 119.9
C2 C7 C6 118.5(3)
C2 C7 C8 118.9(3)
C6 C7 C8 122.6(3)
C9 C8 C7 120.6(3)
C9 C8 H8 119.7
C7 C8 H8 119.7
C8 C9 N1 120.7(3)
C8 C9 C10 119.5(3)
N1 C9 C10 119.6(2)
C9 C10 C11 116.9(3)
C9 C10 H10A 108.1
C11 C10 H10A 108.1
C9 C10 H10B 108.1
C11 C10 H10B 108.1
H10A C10 H10B 107.3
C12 C11 C14 115.6(2)
C12 C11 C10 108.1(2)
C14 C11 C10 108.7(2)
C12 C11 H11 108.1
C14 C11 H11 108.1
C10 C11 H11 108.1
C11 C12 C13 110.2(2)
C11 C12 H12A 109.6
C13 C12 H12A 109.6
C11 C12 H12B 109.6
C13 C12 H12B 109.6
H12A C12 H12B 108.1
N1 C13 C12 112.3(2)
N1 C13 H13A 109.1
C12 C13 H13A 109.1
N1 C13 H13B 109.1
C12 C13 H13B 109.1
H13A C13 H13B 107.9
C19 C14 C15 117.5(3)
C19 C14 C11 123.5(3)
C15 C14 C11 119.0(3)
C16 C15 C14 121.4(3)
C16 C15 H15 119.3
C14 C15 H15 119.3
C17 C16 C15 120.0(3)
C17 C16 H16 120.0
C15 C16 H16 120.0
C16 C17 C18 119.6(3)
C16 C17 H17 120.2
C18 C17 H17 120.2
C17 C18 C19 119.9(3)
C17 C18 H18 120.0
C19 C18 H18 120.0
C14 C19 C18 121.5(3)
C14 C19 H19 119.2
C18 C19 H19 119.2
C20 N2 C28 122.8(2)
C20 N2 C32 114.0(2)
C28 N2 C32 123.0(2)
O2 C20 N2 120.5(3)
O2 C20 C21 123.1(3)
N2 C20 C21 116.4(3)
C22 C21 C26 120.1(3)
C22 C21 C20 119.5(3)
C26 C21 C20 120.4(3)
C23 C22 C21 120.5(3)
C23 C22 H22 119.8
C21 C22 H22 119.8
C22 C23 C24 119.8(3)
C22 C23 H23 120.1
C24 C23 H23 120.1
C25 C24 C23 120.2(3)
C25 C24 H24 119.9
C23 C24 H24 119.9
C24 C25 C26 121.1(3)
C24 C25 H25 119.5
C26 C25 H25 119.5
C21 C26 C25 118.3(3)
C21 C26 C27 118.8(3)
C25 C26 C27 122.9(3)
C28 C27 C26 120.9(3)
C28 C27 H27 119.6
C26 C27 H27 119.6
C27 C28 N2 120.6(2)
C27 C28 C29 121.1(3)
N2 C28 C29 118.3(2)
C28 C29 C30 112.8(2)
C28 C29 H29A 109.0
C30 C29 H29A 109.0
C28 C29 H29B 109.0
C30 C29 H29B 109.0
H29A C29 H29B 107.8
C33 C30 C29 113.6(2)
C33 C30 C31 113.0(2)
C29 C30 C31 106.3(3)
C33 C30 H30 107.9
C29 C30 H30 107.9
C31 C30 H30 107.9
C32 C31 C30 111.3(3)
C32 C31 H31A 109.4
C30 C31 H31A 109.4
C32 C31 H31B 109.4
C30 C31 H31B 109.4
H31A C31 H31B 108.0
N2 C32 C31 114.8(2)
N2 C32 H32A 108.6
C31 C32 H32A 108.6
N2 C32 H32B 108.6
C31 C32 H32B 108.6
H32A C32 H32B 107.5
C34 C33 C38 117.6(3)
C34 C33 C30 123.0(3)
C38 C33 C30 119.3(2)
C33 C34 C35 121.1(3)
C33 C34 H34 119.4
C35 C34 H34 119.4
C36 C35 C34 120.6(3)
C36 C35 H35 119.7
C34 C35 H35 119.7
C37 C36 C35 118.8(3)
C37 C36 H36 120.6
C35 C36 H36 120.6
C36 C37 C38 120.4(3)
C36 C37 H37 119.8
C38 C37 H37 119.8
C37 C38 C33 121.4(3)
C37 C38 H38 119.3
C33 C38 H38 119.3

loop_
_geom_bond_atom_site_label_1
_geom_bond_atom_site_label_2
_geom_bond_distance
O1 C1 1.236(4)
N1 C1 1.384(4)
N1 C9 1.386(4)
N1 C13 1.481(3)
C1 C2 1.467(4)
C2 C3 1.401(4)
C2 C7 1.402(4)
C3 C4 1.377(5)
C3 H3 0.9500
C4 C5 1.399(5)
C4 H4 0.9500
C5 C6 1.377(5)
C5 H5 0.9500
C6 C7 1.417(4)
C6 H6 0.9500
C7 C8 1.431(4)
C8 C9 1.352(4)
C8 H8 0.9500
C9 C10 1.511(4)
C10 C11 1.539(4)
C10 H10A 0.9900
C10 H10B 0.9900
C11 C12 1.515(4)
C11 C14 1.521(4)
C11 H11 1.0000
C12 C13 1.519(4)
C12 H12A 0.9900
C12 H12B 0.9900
C13 H13A 0.9900
C13 H13B 0.9900
C14 C19 1.388(4)
C14 C15 1.400(4)
C15 C16 1.388(5)
C15 H15 0.9500
C16 C17 1.382(5)
C16 H16 0.9500
C17 C18 1.388(5)
C17 H17 0.9500
C18 C19 1.391(4)
C18 H18 0.9500
C19 H19 0.9500
O2 C20 1.231(4)
N2 C20 1.388(3)
N2 C28 1.393(3)
N2 C32 1.484(4)
C20 C21 1.464(4)
C21 C22 1.402(4)
C21 C26 1.405(4)
C22 C23 1.380(5)
C22 H22 0.9500
C23 C24 1.404(5)
C23 H23 0.9500
C24 C25 1.368(4)
C24 H24 0.9500
C25 C26 1.417(4)
C25 H25 0.9500
C26 C27 1.424(4)
C27 C28 1.353(4)
C27 H27 0.9500
C28 C29 1.505(4)
C29 C30 1.523(4)
C29 H29A 0.9900
C29 H29B 0.9900
C30 C33 1.517(4)
C30 C31 1.523(4)
C30 H30 1.0000
C31 C32 1.523(4)
C31 H31A 0.9900
C31 H31B 0.9900
C32 H32A 0.9900
C32 H32B 0.9900
C33 C34 1.385(4)
C33 C38 1.397(4)
C34 C35 1.390(4)
C34 H34 0.9500
C35 C36 1.386(5)
C35 H35 0.9500
C36 C37 1.383(4)
C36 H36 0.9500
C37 C38 1.384(4)
C37 H37 0.9500
C38 H38 0.9500

loop_
_geom_torsion_atom_site_label_1
_geom_torsion_atom_site_label_2
_geom_torsion_atom_site_label_3
_geom_torsion_atom_site_label_4
_geom_torsion
C9 N1 C1 O1 -176.7(3)
C13 N1 C1 O1 -0.4(4)
C9 N1 C1 C2 3.7(4)
C13 N1 C1 C2 180.0(3)
O1 C1 C2 C3 -3.1(5)
N1 C1 C2 C3 176.5(3)
O1 C1 C2 C7 176.2(3)
N1 C1 C2 C7 -4.2(4)
C7 C2 C3 C4 0.5(5)
C1 C2 C3 C4 179.8(3)
C2 C3 C4 C5 0.0(5)
C3 C4 C5 C6 -0.7(5)
C4 C5 C6 C7 0.9(5)
C3 C2 C7 C6 -0.3(5)
C1 C2 C7 C6 -179.6(3)
C3 C2 C7 C8 -179.2(3)
C1 C2 C7 C8 1.4(4)
C5 C6 C7 C2 -0.4(5)
C5 C6 C7 C8 178.6(3)
C2 C7 C8 C9 2.1(5)
C6 C7 C8 C9 -176.9(3)
C7 C8 C9 N1 -2.7(5)
C7 C8 C9 C10 172.1(3)
C1 N1 C9 C8 -0.4(4)
C13 N1 C9 C8 -176.4(3)
C1 N1 C9 C10 -175.1(3)
C13 N1 C9 C10 8.9(4)
C8 C9 C10 C11 169.9(3)
N1 C9 C10 C11 -15.4(4)
C9 C10 C11 C12 41.1(4)
C9 C10 C11 C14 167.2(3)
C14 C11 C12 C13 176.9(3)
C10 C11 C12 C13 -61.1(3)
C1 N1 C13 C12 154.5(3)
C9 N1 C13 C12 -29.2(4)
C11 C12 C13 N1 56.1(3)
C12 C11 C14 C19 8.9(5)
C10 C11 C14 C19 -112.8(3)
C12 C11 C14 C15 -172.3(3)
C10 C11 C14 C15 66.0(4)
C19 C14 C15 C16 0.3(5)
C11 C14 C15 C16 -178.5(3)
C14 C15 C16 C17 -1.0(6)
C15 C16 C17 C18 1.4(6)
C16 C17 C18 C19 -1.1(6)
C15 C14 C19 C18 0.0(5)
C11 C14 C19 C18 178.7(3)
C17 C18 C19 C14 0.4(6)
C28 N2 C20 O2 -177.9(3)
C32 N2 C20 O2 -4.2(4)
C28 N2 C20 C21 1.5(4)
C32 N2 C20 C21 175.3(3)
O2 C20 C21 C22 1.4(5)
N2 C20 C21 C22 -178.0(3)
O2 C20 C21 C26 179.9(3)
N2 C20 C21 C26 0.4(4)
C26 C21 C22 C23 1.4(5)
C20 C21 C22 C23 179.8(3)
C21 C22 C23 C24 -0.4(5)
C22 C23 C24 C25 -0.1(5)
C23 C24 C25 C26 -0.4(5)
C22 C21 C26 C25 -1.9(4)
C20 C21 C26 C25 179.7(3)
C22 C21 C26 C27 177.1(3)
C20 C21 C26 C27 -1.4(4)
C24 C25 C26 C21 1.4(5)
C24 C25 C26 C27 -177.5(3)
C21 C26 C27 C28 0.4(4)
C25 C26 C27 C28 179.3(3)
C26 C27 C28 N2 1.6(4)
C26 C27 C28 C29 -179.9(3)
C20 N2 C28 C27 -2.6(4)
C32 N2 C28 C27 -175.8(3)
C20 N2 C28 C29 178.8(3)
C32 N2 C28 C29 5.6(4)
C27 C28 C29 C30 149.8(3)
N2 C28 C29 C30 -31.6(4)
C28 C29 C30 C33 -176.1(3)
C28 C29 C30 C31 59.0(3)
C33 C30 C31 C32 172.1(3)
C29 C30 C31 C32 -62.6(3)
C20 N2 C32 C31 177.0(3)
C28 N2 C32 C31 -9.3(4)
C30 C31 C32 N2 38.6(4)
C29 C30 C33 C34 -21.8(4)
C31 C30 C33 C34 99.4(4)
C29 C30 C33 C38 156.2(3)
C31 C30 C33 C38 -82.6(4)
C38 C33 C34 C35 -0.1(5)
C30 C33 C34 C35 177.9(3)
C33 C34 C35 C36 -0.2(6)
C34 C35 C36 C37 0.6(6)
C35 C36 C37 C38 -0.6(5)
C36 C37 C38 C33 0.2(5)
C34 C33 C38 C37 0.1(5)
C30 C33 C38 C37 -178.0(3)
